data_2233316
loop_
_publ_author_name
'Boye, Mouhamadou Sembene'
'Diasse-Sarr, Aminata'
'Lebraud, Eric'
'Guionneau, Philippe'

_publ_section_title
;
 Bis(1,1-dimethylguanidinium) tetraaquadimethyltin(IV) bis(sulfate)
;
_journal_issue 1
_journal_name_full 'Acta Crystallographica Section E'
_journal_page_first m70
_journal_paper_doi 10.1107/S1600536811053761
_journal_volume 68
_journal_year 2012
_chemical_formula_moiety 'C2 H14 O4 Sn, 2(C3 H10 N3), 2(O4 S)'
_chemical_formula_sum 'C8 H34 N6 O12 S2 Sn'
_chemical_formula_weight 589.26
_chemical_name_systematic ?
_space_group_IT_number 14
_symmetry_cell_setting monoclinic
_symmetry_space_group_name_Hall '-P 2yn'
_symmetry_space_group_name_H-M 'P 1 21/n 1'
_atom_sites_solution_hydrogens geom
_atom_sites_solution_primary direct
_atom_sites_solution_secondary difmap
_audit_creation_method SHELXL-97
_cell_angle_alpha 90.00
_cell_angle_beta 99.207(10)
_cell_angle_gamma 90.00
_cell_formula_units_Z 2
_cell_length_a 6.6830(10)
_cell_length_b 12.609(2)
_cell_length_c 13.469(2)
_cell_measurement_reflns_used 46680
_cell_measurement_temperature 293(2)
_cell_measurement_theta_max 33.73
_cell_measurement_theta_min 1.0
_cell_volume 1120.4(3)
_computing_cell_refinement 'HKL SCALEPACK (Otwinowski & Minor, 1997)'
_computing_data_collection 'COLLECT (Nonius, 2003)'
_computing_data_reduction 'HKL DENZO (Otwinowski & Minor, 1997)'
_computing_molecular_graphics 'ORTEP-3 (Farrugia, 1997)'
_computing_publication_material 'PublCIF (Westrip, 2010)'
_computing_structure_refinement 'SHELXL-97 (Sheldrick, 2008)'
_computing_structure_solution 'SHELXS-97 (Sheldrick, 2008)'
_diffrn_ambient_temperature 293(2)
_diffrn_measured_fraction_theta_full 0.995
_diffrn_measured_fraction_theta_max 0.995
_diffrn_measurement_device_type 'Nonius KappaCCD'
_diffrn_measurement_method '\f scans and \w scans with \k = 0'
_diffrn_radiation_monochromator graphite
_diffrn_radiation_source 'fine-focus sealed tube'
_diffrn_radiation_type MoK\a
_diffrn_radiation_wavelength 0.71069
_diffrn_reflns_av_R_equivalents 0.0481
_diffrn_reflns_av_sigmaI/netI 0.0428
_diffrn_reflns_limit_h_max 7
_diffrn_reflns_limit_h_min -10
_diffrn_reflns_limit_k_max 19
_diffrn_reflns_limit_k_min -19
_diffrn_reflns_limit_l_max 21
_diffrn_reflns_limit_l_min -20
_diffrn_reflns_number 13961
_diffrn_reflns_theta_full 33.74
_diffrn_reflns_theta_max 33.74
_diffrn_reflns_theta_min 3.49
_exptl_absorpt_coefficient_mu 1.391
_exptl_absorpt_correction_T_max 0.8734
_exptl_absorpt_correction_T_min 0.7224
_exptl_absorpt_correction_type multi-scan
_exptl_absorpt_process_details '(HKL SCALEPACK; Otwinowski & Minor, 1997)'
_exptl_crystal_colour colorless
_exptl_crystal_density_diffrn 1.747
_exptl_crystal_density_method 'not measured'
_exptl_crystal_description prism
_exptl_crystal_F_000 604
_exptl_crystal_size_max 0.25
_exptl_crystal_size_mid 0.12
_exptl_crystal_size_min 0.10
_refine_diff_density_max 1.511
_refine_diff_density_min -1.173
_refine_ls_extinction_method none
_refine_ls_goodness_of_fit_ref 1.071
_refine_ls_hydrogen_treatment mixed
_refine_ls_matrix_type full
_refine_ls_number_parameters 168
_refine_ls_number_reflns 4462
_refine_ls_number_restraints 0
_refine_ls_restrained_S_all 1.071
_refine_ls_R_factor_all 0.0572
_refine_ls_R_factor_gt 0.0335
_refine_ls_shift/su_max 0.000
_refine_ls_shift/su_mean 0.000
_refine_ls_structure_factor_coef Fsqd
_refine_ls_weighting_details 'calc w=1/[\s^2^(Fo^2^)+(0.0378P)^2^+0.1746P] where P=(Fo^2^+2Fc^2^)/3'
_refine_ls_weighting_scheme calc
_refine_ls_wR_factor_gt 0.0748
_refine_ls_wR_factor_ref 0.0844
_reflns_number_gt 3306
_reflns_number_total 4462
_reflns_threshold_expression >2\s(I)
_cod_data_source_file wm2575.cif
_cod_data_source_block I
_cod_original_sg_symbol_H-M 'P 21/n'
_cod_original_formula_sum 'C8 H34 N6 O12 S2 Sn1'
_cod_database_code 2233316
_cod_database_fobs_code 2233316

loop_
_symmetry_equiv_pos_as_xyz
'x, y, z'
'-x+1/2, y+1/2, -z+1/2'
'-x, -y, -z'
'x-1/2, -y-1/2, z-1/2'

loop_
_atom_site_type_symbol
_atom_site_label
_atom_site_fract_x
_atom_site_fract_y
_atom_site_fract_z
_atom_site_U_iso_or_equiv
_atom_site_adp_type
_atom_site_calc_flag
_atom_site_refinement_flags
_atom_site_occupancy
_atom_site_symmetry_multiplicity
_atom_site_disorder_assembly
_atom_site_disorder_group
Sn Sn1 0.5000 0.5000 0.5000 0.02430(6) Uani d S 1 2 . .
S S1 1.36662(7) 0.79887(3) 0.78817(3) 0.02461(10) Uani d . 1 1 . .
O O3 0.4232(3) 0.64310(13) 0.40639(14) 0.0413(4) Uani d . 1 1 . .
O O2 0.3228(3) 0.56250(15) 0.61365(13) 0.0411(4) Uani d . 1 1 . .
N N3 0.7496(3) 1.12233(14) 0.49706(16) 0.0375(4) Uani d . 1 1 . .
N N2 0.7117(3) 0.96848(18) 0.40651(15) 0.0356(4) Uani d . 1 1 . .
N N1 0.7856(3) 0.96105(15) 0.58016(13) 0.0342(4) Uani d . 1 1 . .
C C6 0.7503(3) 1.01623(15) 0.49489(16) 0.0280(4) Uani d . 1 1 . .
C C5 0.7904(4) 0.84580(18) 0.58146(19) 0.0426(5) Uani d . 1 1 . .
H H5A 0.8283 0.8203 0.5199 0.064 Uiso calc R 1 1 . .
H H5B 0.6586 0.8191 0.5880 0.064 Uiso calc R 1 1 . .
H H5C 0.8875 0.8220 0.6373 0.064 Uiso calc R 1 1 . .
C C4 0.8083(5) 1.0131(2) 0.67791(19) 0.0498(7) Uani d . 1 1 . .
H H4A 0.7047 1.0660 0.6772 0.075 Uiso calc R 1 1 . .
H H4B 0.9392 1.0462 0.6919 0.075 Uiso calc R 1 1 . .
H H4C 0.7960 0.9615 0.7290 0.075 Uiso calc R 1 1 . .
C C1 0.7679(3) 0.57383(18) 0.56804(17) 0.0379(5) Uani d . 1 1 . .
H H1A 0.8647 0.5208 0.5949 0.057 Uiso calc R 1 1 . .
H H1B 0.7393 0.6190 0.6214 0.057 Uiso calc R 1 1 . .
H H1C 0.8223 0.6155 0.5190 0.057 Uiso calc R 1 1 . .
O O12 1.3577(3) 0.75608(13) 0.68640(12) 0.0480(5) Uani d . 1 1 A 1
O O11 1.5624(3) 0.77413(14) 0.84837(16) 0.0582(5) Uani d . 1 1 A 1
O O13 1.3383(3) 0.91454(10) 0.78006(11) 0.0377(3) Uani d . 1 1 A 1
O O10 1.2059(3) 0.75053(12) 0.83607(13) 0.0428(4) Uani d . 1 1 A 1
H H22 0.263(6) 0.524(3) 0.645(3) 0.067(11) Uiso d . 1 1 . .
H H12 0.339(5) 0.615(3) 0.635(2) 0.063(10) Uiso d . 1 1 . .
H H23 0.321(5) 0.660(2) 0.384(2) 0.057(10) Uiso d . 1 1 . .
H H13 0.514(5) 0.681(3) 0.376(2) 0.067(9) Uiso d . 1 1 . .
H H2N 0.696(5) 1.0045(19) 0.358(3) 0.043(9) Uiso d . 1 1 . .
H H1N 0.703(4) 0.904(2) 0.4009(19) 0.042(7) Uiso d . 1 1 . .
H H4N 0.810(4) 1.151(2) 0.548(2) 0.037(7) Uiso d . 1 1 . .
H H3N 0.728(4) 1.156(2) 0.441(2) 0.039(7) Uiso d . 1 1 . .

loop_
_atom_site_aniso_label
_atom_site_aniso_U_11
_atom_site_aniso_U_22
_atom_site_aniso_U_33
_atom_site_aniso_U_12
_atom_site_aniso_U_13
_atom_site_aniso_U_23
Sn1 0.03122(11) 0.01843(8) 0.02355(10) -0.00060(6) 0.00527(7) 0.00027(6)
S1 0.0327(2) 0.01763(17) 0.0236(2) 0.00150(16) 0.00469(16) 0.00042(16)
O3 0.0357(9) 0.0342(8) 0.0545(10) 0.0034(7) 0.0090(8) 0.0185(7)
O2 0.0610(11) 0.0258(7) 0.0428(9) -0.0059(7) 0.0273(8) -0.0057(7)
N3 0.0541(12) 0.0269(8) 0.0303(9) -0.0011(8) 0.0028(9) -0.0010(7)
N2 0.0540(12) 0.0272(8) 0.0251(9) -0.0026(8) 0.0049(8) 0.0004(8)
N1 0.0457(11) 0.0298(8) 0.0261(8) -0.0015(8) 0.0027(7) 0.0032(7)
C6 0.0292(10) 0.0285(9) 0.0261(9) -0.0004(7) 0.0038(7) 0.0007(7)
C5 0.0507(14) 0.0320(10) 0.0444(13) 0.0013(9) 0.0053(10) 0.0127(10)
C4 0.0657(18) 0.0578(16) 0.0242(11) -0.0079(12) 0.0019(11) -0.0009(10)
C1 0.0403(12) 0.0354(11) 0.0360(11) -0.0087(9) 0.0002(9) 0.0015(9)
O12 0.0907(14) 0.0267(7) 0.0301(8) 0.0010(8) 0.0200(8) -0.0041(6)
O11 0.0430(10) 0.0410(9) 0.0818(13) -0.0040(7) -0.0171(9) 0.0149(9)
O13 0.0646(10) 0.0178(6) 0.0325(7) 0.0041(6) 0.0137(7) 0.0008(5)
O10 0.0517(10) 0.0287(7) 0.0543(10) 0.0027(7) 0.0277(8) 0.0093(7)

loop_
_atom_type_symbol
_atom_type_description
_atom_type_scat_dispersion_real
_atom_type_scat_dispersion_imag
_atom_type_scat_source
C C 0.0033 0.0016 'International Tables Vol C Tables 4.2.6.8 and 6.1.1.4'
H H 0.0000 0.0000 'International Tables Vol C Tables 4.2.6.8 and 6.1.1.4'
O O 0.0106 0.0060 'International Tables Vol C Tables 4.2.6.8 and 6.1.1.4'
S S 0.1246 0.1234 'International Tables Vol C Tables 4.2.6.8 and 6.1.1.4'
Sn Sn -0.6537 1.4246 'International Tables Vol C Tables 4.2.6.8 and 6.1.1.4'
N N 0.0061 0.0033 'International Tables Vol C Tables 4.2.6.8 and 6.1.1.4'

loop_
_geom_angle_atom_site_label_1
_geom_angle_atom_site_label_2
_geom_angle_atom_site_label_3
_geom_angle_site_symmetry_1
_geom_angle_site_symmetry_3
_geom_angle
C1 Sn1 C1 3_666 . 180.0
C1 Sn1 O3 3_666 . 90.52(8)
C1 Sn1 O3 . . 89.48(8)
C1 Sn1 O3 3_666 3_666 89.48(8)
C1 Sn1 O3 . 3_666 90.52(8)
O3 Sn1 O3 . 3_666 180.0000(10)
C1 Sn1 O2 3_666 . 86.95(9)
C1 Sn1 O2 . . 93.05(9)
O3 Sn1 O2 . . 90.16(7)
O3 Sn1 O2 3_666 . 89.84(7)
C1 Sn1 O2 3_666 3_666 93.05(9)
C1 Sn1 O2 . 3_666 86.95(9)
O3 Sn1 O2 . 3_666 89.84(7)
O3 Sn1 O2 3_666 3_666 90.16(7)
O2 Sn1 O2 . 3_666 180.0
O11 S1 O12 . . 109.87(12)
O11 S1 O10 . . 108.71(11)
O12 S1 O10 . . 109.54(11)
O11 S1 O13 . . 110.27(10)
O12 S1 O13 . . 108.05(9)
O10 S1 O13 . . 110.40(9)
Sn1 O3 H23 . . 125(3)
Sn1 O3 H13 . . 125(2)
H23 O3 H13 . . 108(3)
Sn1 O2 H22 . . 121(3)
Sn1 O2 H12 . . 122(3)
H22 O2 H12 . . 114(3)
C6 N3 H4N . . 116.6(19)
C6 N3 H3N . . 118.5(18)
H4N N3 H3N . . 121(3)
C6 N2 H2N . . 118(2)
C6 N2 H1N . . 122.5(18)
H2N N2 H1N . . 120(3)
C6 N1 C5 . . 122.24(19)
C6 N1 C4 . . 121.50(19)
C5 N1 C4 . . 116.14(19)
N2 C6 N1 . . 121.39(19)
N2 C6 N3 . . 118.3(2)
N1 C6 N3 . . 120.3(2)
N1 C5 H5A . . 109.5
N1 C5 H5B . . 109.5
H5A C5 H5B . . 109.5
N1 C5 H5C . . 109.5
H5A C5 H5C . . 109.5
H5B C5 H5C . . 109.5
N1 C4 H4A . . 109.5
N1 C4 H4B . . 109.5
H4A C4 H4B . . 109.5
N1 C4 H4C . . 109.5
H4A C4 H4C . . 109.5
H4B C4 H4C . . 109.5
Sn1 C1 H1A . . 109.5
Sn1 C1 H1B . . 109.5
H1A C1 H1B . . 109.5
Sn1 C1 H1C . . 109.5
H1A C1 H1C . . 109.5
H1B C1 H1C . . 109.5

loop_
_geom_bond_atom_site_label_1
_geom_bond_atom_site_label_2
_geom_bond_site_symmetry_2
_geom_bond_distance
_geom_bond_publ_flag
Sn1 C1 3_666 2.094(2) ?
Sn1 C1 . 2.094(2) y
Sn1 O3 . 2.2140(16) y
Sn1 O3 3_666 2.2140(16) ?
Sn1 O2 . 2.2240(17) y
Sn1 O2 3_666 2.2240(17) ?
S1 O11 . 1.4586(18) ?
S1 O12 . 1.4654(16) ?
S1 O10 . 1.4710(16) ?
S1 O13 . 1.4725(14) ?
O3 H23 . 0.73(3) ?
O3 H13 . 0.91(3) ?
O2 H22 . 0.79(4) ?
O2 H12 . 0.72(4) ?
N3 C6 . 1.338(3) ?
N3 H4N . 0.82(3) ?
N3 H3N . 0.87(3) ?
N2 C6 . 1.322(3) ?
N2 H2N . 0.79(3) ?
N2 H1N . 0.82(3) ?
N1 C6 . 1.331(3) ?
N1 C5 . 1.453(3) ?
N1 C4 . 1.457(3) ?
C5 H5A . 0.9600 ?
C5 H5B . 0.9600 ?
C5 H5C . 0.9600 ?
C4 H4A . 0.9600 ?
C4 H4B . 0.9600 ?
C4 H4C . 0.9600 ?
C1 H1A . 0.9600 ?
C1 H1B . 0.9600 ?
C1 H1C . 0.9600 ?

loop_
_geom_hbond_atom_site_label_D
_geom_hbond_atom_site_label_H
_geom_hbond_atom_site_label_A
_geom_hbond_site_symmetry_A
_geom_hbond_distance_DH
_geom_hbond_distance_HA
_geom_hbond_distance_DA
_geom_hbond_angle_DHA
O2 H22 O13 2_646 0.79(4) 1.90(4) 2.680(2) 169(4)
O2 H12 O12 1_455 0.72(4) 1.91(4) 2.627(2) 175(4)
O3 H23 O11 4_475 0.73(3) 1.91(3) 2.629(3) 168(3)
O3 H13 O10 4_575 0.91(3) 1.71(3) 2.615(2) 172(3)
N2 H2N O13 3_776 0.79(3) 2.10(3) 2.887(2) 174(3)
N3 H3N O12 3_776 0.87(3) 2.04(3) 2.899(3) 172(2)
N2 H1N O10 4_575 0.82(3) 2.14(3) 2.918(3) 160(2)
N3 H4N O11 2_756 0.82(3) 2.17(3) 2.956(3) 160(3)

loop_
_geom_torsion_atom_site_label_1
_geom_torsion_atom_site_label_2
_geom_torsion_atom_site_label_3
_geom_torsion_atom_site_label_4
_geom_torsion
C5 N1 C6 N2 2.1(3)
C4 N1 C6 N2 -173.8(2)
C5 N1 C6 N3 -179.2(2)
C4 N1 C6 N3 4.9(3)
